data_1559419
loop_
_publ_author_name
'Shkrob, Ilya A.'
'Li, Tao'
'Sarnello, Erik'
'Robertson, Lily A.'
'Zhao, Yuyue'
'Farag, Hossam'
'Yu, Zhou'
'Zhang, Jingjing'
'Bheemireddy, Sambasiva R.'
'Z, Y'
'Assary, Rajeev S.'
'Ewoldt, Randy H.'
'Cheng, Lei'
'Zhang, Lu'

_publ_section_title
;
 Self-Assembled Solute Networks in Crowded Electrolyte Solutions and
 Nanoconfinement of Charged Redoxmer Molecules
;
_journal_name_full 'The Journal of Physical Chemistry B'
_journal_paper_doi 10.1021/acs.jpcb.0c07760
_journal_year 2020
_chemical_formula_moiety 'C20 H34 O4'
_chemical_formula_sum 'C20 H34 O4'
_chemical_formula_weight 338.47
_space_group_crystal_system triclinic
_space_group_IT_number 2
_space_group_name_Hall '-P 1'
_space_group_name_H-M_alt 'P -1'
_atom_sites_solution_hydrogens geom
_audit_creation_method SHELXL-2014/7
_cell_angle_alpha 113.2830(10)
_cell_angle_beta 103.7660(10)
_cell_angle_gamma 91.1030(10)
_cell_formula_units_Z 1
_cell_length_a 6.8597(4)
_cell_length_b 8.1506(5)
_cell_length_c 9.6464(6)
_cell_measurement_reflns_used 6705
_cell_measurement_temperature 100(2)
_cell_measurement_theta_max 30.504
_cell_measurement_theta_min 2.385
_cell_volume 477.29(5)
_computing_cell_refinement 'BRUKR APEX'
_computing_data_collection 'BRUKER APEX'
_computing_data_reduction 'BRUKER APEX'
_computing_structure_refinement 'SHELXL-2014/7 (Sheldrick, 2014)'
_computing_structure_solution SHELXS
_diffrn_ambient_temperature 100(2)
_diffrn_measured_fraction_theta_full 1.000
_diffrn_measured_fraction_theta_max 0.917
_diffrn_measurement_device_type 'BRUKER APEX II'
_diffrn_measurement_method '0.5 deg /w scans'
_diffrn_radiation_type MoK\a
_diffrn_radiation_wavelength 0.71073
_diffrn_reflns_av_R_equivalents 0.0090
_diffrn_reflns_av_unetI/netI 0.0102
_diffrn_reflns_Laue_measured_fraction_full 1.000
_diffrn_reflns_Laue_measured_fraction_max 0.917
_diffrn_reflns_limit_h_max 9
_diffrn_reflns_limit_h_min -9
_diffrn_reflns_limit_k_max 11
_diffrn_reflns_limit_k_min -11
_diffrn_reflns_limit_l_max 13
_diffrn_reflns_limit_l_min -13
_diffrn_reflns_number 6705
_diffrn_reflns_point_group_measured_fraction_full 1.000
_diffrn_reflns_point_group_measured_fraction_max 0.917
_diffrn_reflns_theta_full 25.242
_diffrn_reflns_theta_max 30.504
_diffrn_reflns_theta_min 2.385
_diffrn_source 'BRUKER TRIUMPH'
_exptl_absorpt_coefficient_mu 0.080
_exptl_absorpt_correction_T_max 0.7461
_exptl_absorpt_correction_T_min 0.6994
_exptl_absorpt_correction_type multi-scan
_exptl_absorpt_process_details SADABS
_exptl_crystal_colour colorless
_exptl_crystal_density_diffrn 1.178
_exptl_crystal_density_meas ?
_exptl_crystal_description fragment
_exptl_crystal_F_000 186
_exptl_crystal_size_max 0.400
_exptl_crystal_size_mid 0.300
_exptl_crystal_size_min 0.200
_refine_diff_density_max 0.432
_refine_diff_density_min -0.207
_refine_diff_density_rms 0.042
_refine_ls_extinction_method none
_refine_ls_goodness_of_fit_ref 1.018
_refine_ls_hydrogen_treatment constr
_refine_ls_matrix_type full
_refine_ls_number_parameters 109
_refine_ls_number_reflns 2662
_refine_ls_number_restraints 0
_refine_ls_restrained_S_all 1.018
_refine_ls_R_factor_all 0.0361
_refine_ls_R_factor_gt 0.0339
_refine_ls_shift/su_max 0.000
_refine_ls_shift/su_mean 0.000
_refine_ls_structure_factor_coef Fsqd
_refine_ls_weighting_details 'w=1/[\s^2^(Fo^2^)+(0.0493P)^2^+0.1733P] where P=(Fo^2^+2Fc^2^)/3'
_refine_ls_weighting_scheme calc
_refine_ls_wR_factor_gt 0.0927
_refine_ls_wR_factor_ref 0.0946
_reflns_Friedel_coverage 0.000
_reflns_number_gt 2491
_reflns_number_total 2662
_reflns_threshold_expression 'I > 2\s(I)'
_cod_data_source_file DB3.cif
_cod_data_source_block pbar
_cod_depositor_comments
;
The following automatic conversions were performed:

data item '_exptl_crystal_density_meas' value 'not measured' was
changed to '?' -- the value is perceived as not measured.

Automatic conversion script
Id: cif_fix_values 7556 2019-12-06 15:28:31Z antanas 
;
_cod_database_code 1559419
_shelx_shelxl_version_number 2014/7
_shelx_space_group_comment
;
The symmetry employed for this shelxl refinement is uniquely defined
by the following loop, which should always be used as a source of
symmetry information in preference to the above space-group names.
They are only intended as comments.
;

loop_
_space_group_symop_operation_xyz
'x, y, z'
'-x, -y, -z'

loop_
_atom_site_label
_atom_site_type_symbol
_atom_site_fract_x
_atom_site_fract_y
_atom_site_fract_z
_atom_site_U_iso_or_equiv
_atom_site_adp_type
_atom_site_occupancy
_atom_site_site_symmetry_order
_atom_site_calc_flag
_atom_site_refinement_flags_posn
_atom_site_refinement_flags_adp
_atom_site_refinement_flags_occupancy
_atom_site_disorder_assembly
_atom_site_disorder_group
O1 O 0.10803(8) 0.39012(8) 0.80891(7) 0.01306(13) Uani 1 1 d . . . . .
O2 O -0.23263(9) 0.14960(8) 0.55807(7) 0.01378(14) Uani 1 1 d . . . . .
C3 C 0.30349(11) 0.44332(10) 0.90405(9) 0.01024(15) Uani 1 1 d . . . . .
C4 C 0.42036(11) 0.57609(10) 0.88943(9) 0.01008(15) Uani 1 1 d . . . . .
C5 C 0.38305(11) 0.37027(10) 1.01117(9) 0.01065(15) Uani 1 1 d . . . . .
H5A H 0.3015 0.2818 1.0167 0.013 Uiso 1 1 calc R U . . .
C6 C -0.01991(12) 0.26637(11) 0.82961(9) 0.01255(16) Uani 1 1 d . . . . .
H6A H -0.0289 0.3136 0.9370 0.015 Uiso 1 1 calc R U . . .
H6B H 0.0339 0.1521 0.8060 0.015 Uiso 1 1 calc R U . . .
C7 C 0.28174(13) 0.50578(11) 0.60219(9) 0.01489(16) Uani 1 1 d . . . . .
H7A H 0.2329 0.5572 0.5285 0.022 Uiso 1 1 calc R U . . .
H7B H 0.3977 0.4471 0.5802 0.022 Uiso 1 1 calc R U . . .
H7C H 0.1773 0.4195 0.5937 0.022 Uiso 1 1 calc R U . . .
C9 C 0.34172(12) 0.65620(10) 0.76980(9) 0.01131(15) Uani 1 1 d . . . . .
C10 C 0.15695(13) 0.75439(11) 0.80268(10) 0.01594(17) Uani 1 1 d . . . . .
H10A H 0.1102 0.8034 0.7268 0.024 Uiso 1 1 calc R U . . .
H10B H 0.0507 0.6708 0.7959 0.024 Uiso 1 1 calc R U . . .
H10C H 0.1948 0.8501 0.9058 0.024 Uiso 1 1 calc R U . . .
C11 C 0.50308(13) 0.79339(12) 0.77473(10) 0.01644(17) Uani 1 1 d . . . . .
H11A H 0.4484 0.8402 0.6986 0.025 Uiso 1 1 calc R U . . .
H11B H 0.5426 0.8902 0.8772 0.025 Uiso 1 1 calc R U . . .
H11C H 0.6190 0.7354 0.7514 0.025 Uiso 1 1 calc R U . . .
C12 C -0.24152(13) -0.04048(11) 0.50783(10) 0.01688(17) Uani 1 1 d . . . . .
H12A H -0.2450 -0.0954 0.3988 0.025 Uiso 1 1 calc R U . . .
H12B H -0.1243 -0.0681 0.5679 0.025 Uiso 1 1 calc R U . . .
H12C H -0.3613 -0.0861 0.5229 0.025 Uiso 1 1 calc R U . . .
C8 C -0.22696(12) 0.24126(11) 0.71863(9) 0.01396(16) Uani 1 1 d . . . . .
H8A H -0.3223 0.1743 0.7429 0.017 Uiso 1 1 calc R U . . .
H8B H -0.2707 0.3586 0.7362 0.017 Uiso 1 1 calc R U . . .

loop_
_atom_site_aniso_label
_atom_site_aniso_U_11
_atom_site_aniso_U_22
_atom_site_aniso_U_33
_atom_site_aniso_U_23
_atom_site_aniso_U_13
_atom_site_aniso_U_12
O1 0.0088(3) 0.0162(3) 0.0138(3) 0.0090(2) -0.0022(2) -0.0028(2)
O2 0.0150(3) 0.0132(3) 0.0113(3) 0.0049(2) 0.0005(2) -0.0002(2)
C3 0.0086(3) 0.0116(3) 0.0089(3) 0.0038(3) 0.0004(3) 0.0003(3)
C4 0.0109(3) 0.0106(3) 0.0085(3) 0.0044(3) 0.0015(3) 0.0014(2)
C5 0.0108(3) 0.0110(3) 0.0101(3) 0.0050(3) 0.0015(3) 0.0000(3)
C6 0.0104(3) 0.0152(4) 0.0116(3) 0.0063(3) 0.0010(3) -0.0018(3)
C7 0.0179(4) 0.0159(4) 0.0096(3) 0.0055(3) 0.0009(3) 0.0004(3)
C9 0.0121(3) 0.0120(3) 0.0098(3) 0.0061(3) 0.0003(3) 0.0006(3)
C10 0.0164(4) 0.0151(4) 0.0170(4) 0.0084(3) 0.0023(3) 0.0047(3)
C11 0.0172(4) 0.0175(4) 0.0156(4) 0.0107(3) -0.0002(3) -0.0026(3)
C12 0.0147(4) 0.0133(4) 0.0186(4) 0.0039(3) 0.0019(3) 0.0005(3)
C8 0.0095(3) 0.0168(4) 0.0127(3) 0.0041(3) 0.0014(3) 0.0005(3)

loop_
_atom_type_symbol
_atom_type_description
_atom_type_scat_dispersion_real
_atom_type_scat_dispersion_imag
_atom_type_scat_source
C C 0.0033 0.0016 'International Tables Vol C Tables 4.2.6.8 and 6.1.1.4'
H H 0.0000 0.0000 'International Tables Vol C Tables 4.2.6.8 and 6.1.1.4'
O O 0.0106 0.0060 'International Tables Vol C Tables 4.2.6.8 and 6.1.1.4'

loop_
_geom_angle_atom_site_label_1
_geom_angle_atom_site_label_2
_geom_angle_atom_site_label_3
_geom_angle
_geom_angle_site_symmetry_1
_geom_angle_site_symmetry_3
_geom_angle_publ_flag
C3 O1 C6 118.43(6) . . ?
C8 O2 C12 113.01(6) . . ?
O1 C3 C5 122.04(7) . . ?
O1 C3 C4 117.03(6) . . ?
C5 C3 C4 120.93(7) . . ?
C5 C4 C3 115.95(7) 2_667 . ?
C5 C4 C9 121.23(7) 2_667 . ?
C3 C4 C9 122.81(7) . . ?
C3 C5 C4 123.12(7) . 2_667 ?
O1 C6 C8 107.25(6) . . ?
C4 C9 C11 111.97(6) . . ?
C4 C9 C10 110.77(6) . . ?
C11 C9 C10 107.36(7) . . ?
C4 C9 C7 110.14(6) . . ?
C11 C9 C7 107.16(6) . . ?
C10 C9 C7 109.32(6) . . ?
O2 C8 C6 113.88(6) . . ?

loop_
_geom_bond_atom_site_label_1
_geom_bond_atom_site_label_2
_geom_bond_distance
_geom_bond_site_symmetry_2
_geom_bond_publ_flag
O1 C3 1.3804(9) . ?
O1 C6 1.4269(9) . ?
O2 C8 1.4191(10) . ?
O2 C12 1.4239(10) . ?
C3 C5 1.3967(10) . ?
C3 C4 1.4052(10) . ?
C4 C5 1.3999(10) 2_667 ?
C4 C9 1.5369(10) . ?
C5 C4 1.3999(10) 2_667 ?
C6 C8 1.5156(11) . ?
C7 C9 1.5438(11) . ?
C9 C11 1.5372(11) . ?
C9 C10 1.5419(11) . ?
